data_7044126
loop_
_publ_author_name
'Wang, Junli'
'Bai, Yan'
'Pan, Hui'
'Zheng, Guang-Shui'
'Dang, Dong-Bin'

_publ_section_title
;
 Long-range magnetic ordering in a metal-organic framework based on
 octanuclear nickel(II) clusters
;
_journal_name_full 'Dalton Trans.'
_journal_paper_doi 10.1039/C7DT02889J
_journal_year 2017
_chemical_formula_sum 'C44 H42 N4 Ni3 O16'
_chemical_formula_weight 1058.94
_space_group_crystal_system trigonal
_space_group_IT_number 165
_space_group_name_Hall '-P 3 2"c'
_space_group_name_H-M_alt 'P -3 c 1'
_symmetry_space_group_name_Hall '-P 3 2"c'
_symmetry_space_group_name_H-M 'P -3 c 1'
_atom_sites_solution_hydrogens mixed
_audit_creation_method SHELXL-2014/7
_audit_update_record
;
2017-08-29 deposited with the CCDC.
2017-09-06 downloaded from the CCDC.
;
_cell_angle_alpha 90
_cell_angle_beta 90
_cell_angle_gamma 120
_cell_formula_units_Z 6
_cell_length_a 19.403(2)
_cell_length_b 19.403(2)
_cell_length_c 21.606(5)
_cell_measurement_reflns_used 5065
_cell_measurement_temperature 273(2)
_cell_measurement_theta_max 23.25
_cell_measurement_theta_min 2.24
_cell_volume 7044.4(19)
_computing_cell_refinement 'Bruker SMART'
_computing_data_collection 'Bruker SMART'
_computing_data_reduction 'Bruker SAINT'
_computing_molecular_graphics 'Bruker SHELXTL'
_computing_publication_material 'Bruker SHELXTL'
_computing_structure_refinement 'SHELXL-2014/7 (Sheldrick, 2014)'
_computing_structure_solution 'Bruker SHELXTL'
_diffrn_ambient_temperature 273(2)
_diffrn_measured_fraction_theta_full 0.989
_diffrn_measured_fraction_theta_max 0.989
_diffrn_measurement_device_type 'CCD area detector'
_diffrn_measurement_method 'phi and omega scans'
_diffrn_radiation_type MoK\a
_diffrn_radiation_wavelength 0.71073
_diffrn_reflns_av_R_equivalents 0.0644
_diffrn_reflns_av_unetI/netI 0.0363
_diffrn_reflns_Laue_measured_fraction_full 0.989
_diffrn_reflns_Laue_measured_fraction_max 0.989
_diffrn_reflns_limit_h_max 23
_diffrn_reflns_limit_h_min -20
_diffrn_reflns_limit_k_max 23
_diffrn_reflns_limit_k_min -22
_diffrn_reflns_limit_l_max 25
_diffrn_reflns_limit_l_min -25
_diffrn_reflns_number 33281
_diffrn_reflns_point_group_measured_fraction_full 0.989
_diffrn_reflns_point_group_measured_fraction_max 0.989
_diffrn_reflns_theta_full 25.049
_diffrn_reflns_theta_max 25.049
_diffrn_reflns_theta_min 2.301
_exptl_absorpt_coefficient_mu 1.264
_exptl_crystal_colour green
_exptl_crystal_density_diffrn 1.498
_exptl_crystal_description block
_exptl_crystal_F_000 3276
_exptl_crystal_size_max 0.200
_exptl_crystal_size_mid 0.160
_exptl_crystal_size_min 0.140
_refine_diff_density_max 2.501
_refine_diff_density_min -0.859
_refine_diff_density_rms 0.127
_refine_ls_extinction_method none
_refine_ls_goodness_of_fit_ref 1.014
_refine_ls_hydrogen_treatment constr
_refine_ls_matrix_type full
_refine_ls_number_parameters 322
_refine_ls_number_reflns 4123
_refine_ls_number_restraints 30
_refine_ls_restrained_S_all 1.028
_refine_ls_R_factor_all 0.0955
_refine_ls_R_factor_gt 0.0709
_refine_ls_shift/su_max 0.000
_refine_ls_shift/su_mean 0.000
_refine_ls_structure_factor_coef Fsqd
_refine_ls_weighting_details 'w=1/[\s^2^(Fo^2^)+(0.0130P)^2^+82.1032P] where P=(Fo^2^+2Fc^2^)/3'
_refine_ls_weighting_scheme calc
_refine_ls_wR_factor_gt 0.1544
_refine_ls_wR_factor_ref 0.1619
_reflns_Friedel_coverage 0.000
_reflns_number_gt 3076
_reflns_number_total 4123
_reflns_threshold_expression 'I > 2\s(I)'
_cod_data_source_file c7dt02889j2.cif
_cod_data_source_block ddb
_cod_original_cell_volume 7044(2)
_cod_database_code 7044126
_shelx_shelxl_version_number 2014/7
_shelx_space_group_comment
; 
The symmetry employed for this shelxl refinement is uniquely defined 
by the following loop, which should always be used as a source of 
symmetry information in preference to the above space-group names. 
They are only intended as comments. 
;
_shelx_estimated_absorpt_t_min 0.786
_shelx_estimated_absorpt_t_max 0.843

loop_
_space_group_symop_operation_xyz
'x, y, z'
'-y, x-y, z'
'-x+y, -x, z'
'y, x, -z+1/2'
'x-y, -y, -z+1/2'
'-x, -x+y, -z+1/2'
'-x, -y, -z'
'y, -x+y, -z'
'x-y, x, -z'
'-y, -x, z-1/2'
'-x+y, y, z-1/2'
'x, x-y, z-1/2'

loop_
_atom_site_label
_atom_site_type_symbol
_atom_site_fract_x
_atom_site_fract_y
_atom_site_fract_z
_atom_site_U_iso_or_equiv
_atom_site_adp_type
_atom_site_occupancy
_atom_site_site_symmetry_order
_atom_site_calc_flag
_atom_site_refinement_flags_posn
_atom_site_refinement_flags_adp
_atom_site_refinement_flags_occupancy
_atom_site_disorder_assembly
_atom_site_disorder_group
Ni1 Ni 0.93589(5) 0.16357(5) 0.42095(4) 0.0320(2) Uani 1 1 d . . . A 1
Ni2 Ni 1.3333 0.6667 0.33690(6) 0.0221(3) Uani 1 3 d S TU P A 1
Ni3 Ni 1.0000 0.0000 0.2500 0.0261(4) Uani 1 6 d S T P A 1
O1 O 0.9753(3) 0.1503(3) 0.3355(2) 0.0404(11) Uani 1 1 d . . . A 1
O2 O 1.0680(4) 0.1213(4) 0.3095(3) 0.0781(19) Uani 1 1 d . . . A 1
O3 O 1.0466(3) 0.1949(3) 0.4578(2) 0.0438(12) Uani 1 1 d . . . A 1
O4 O 1.1695(3) 0.2720(3) 0.4909(2) 0.0421(12) Uani 1 1 d . . . A 1
O5 O 1.2832(4) 0.5452(3) 0.3864(3) 0.0613(15) Uani 1 1 d . U . A 1
O6 O 1.2742(4) 0.5470(4) 0.2855(3) 0.0775(18) Uani 1 1 d . U . A 1
C1 C 1.0455(4) 0.1688(5) 0.3277(3) 0.0418(17) Uani 1 1 d . . . A 1
C2 C 1.1165(4) 0.2506(4) 0.4512(3) 0.0340(15) Uani 1 1 d . . . A 1
C3 C 1.2582(5) 0.5077(5) 0.3354(4) 0.0500(19) Uani 1 1 d . . . A 1
C4 C 1.1080(4) 0.2557(5) 0.3338(3) 0.0397(17) Uani 1 1 d . . . A 1
C5 C 1.1392(4) 0.2959(4) 0.3901(3) 0.0354(15) Uani 1 1 d . . . A 1
C6 C 1.1906(4) 0.3763(4) 0.3902(3) 0.0410(16) Uani 1 1 d . . . A 1
H6A H 1.2122 0.4020 0.4275 0.049 Uiso 1 1 calc R U . A 1
C7 C 1.2114(4) 0.4209(4) 0.3354(3) 0.0409(16) Uani 1 1 d . . . A 1
C8 C 1.1836(5) 0.3795(5) 0.2802(3) 0.051(2) Uani 1 1 d . . . A 1
H8A H 1.1997 0.4074 0.2431 0.061 Uiso 1 1 calc R U . A 1
C9 C 1.1336(4) 0.2995(5) 0.2787(3) 0.0443(18) Uani 1 1 d . . . A 1
H9A H 1.1162 0.2737 0.2409 0.053 Uiso 1 1 calc R U . A 1
N1 N 0.8221(3) 0.1215(3) 0.3868(3) 0.0388(14) Uani 1 1 d . . . A 1
N2 N 0.3129(3) 0.0296(3) 0.4101(3) 0.0358(13) Uani 1 1 d . . . A 1
C10 C 0.6996(5) 0.1226(5) 0.3898(4) 0.053(2) Uani 1 1 d . . . A 1
H10A H 0.6718 0.1478 0.4020 0.063 Uiso 1 1 calc R U . A 1
C11 C 0.7784(4) 0.1545(5) 0.4058(4) 0.0469(19) Uani 1 1 d . . . A 1
H11A H 0.8024 0.2000 0.4303 0.056 Uiso 1 1 calc R U . A 1
C12 C 0.7863(4) 0.0564(4) 0.3524(3) 0.0409(17) Uani 1 1 d . . . A 1
H12A H 0.8155 0.0332 0.3389 0.049 Uiso 1 1 calc R U . A 1
C13 C 0.7071(4) 0.0217(4) 0.3360(3) 0.0437(18) Uani 1 1 d . . . A 1
H13A H 0.6846 -0.0235 0.3111 0.052 Uiso 1 1 calc R U . A 1
C14 C 0.6614(4) 0.0525(5) 0.3554(4) 0.050(2) Uani 1 1 d . . . A 1
C15 C 0.5727(5) 0.0114(6) 0.3435(4) 0.061(2) Uani 1 1 d . . . A 1
H15A H 0.5610 -0.0143 0.3033 0.073 Uiso 1 1 calc R U . A 1
H15B H 0.5554 0.0504 0.3433 0.073 Uiso 1 1 calc R U . A 1
C16 C 0.5279(4) -0.0504(5) 0.3933(4) 0.0495(19) Uani 1 1 d . . . A 1
H16A H 0.5368 -0.0235 0.4329 0.059 Uiso 1 1 calc R U . A 1
H16B H 0.5494 -0.0859 0.3960 0.059 Uiso 1 1 calc R U . A 1
C17 C 0.4372(4) -0.1004(5) 0.3817(4) 0.050(2) Uani 1 1 d . . . A 1
H17A H 0.4280 -0.1209 0.3397 0.060 Uiso 1 1 calc R U . A 1
H17B H 0.4143 -0.1455 0.4097 0.060 Uiso 1 1 calc R U . A 1
C18 C 0.3963(4) -0.0520(4) 0.3909(3) 0.0399(17) Uani 1 1 d . . . A 1
C19 C 0.3785(5) -0.0166(5) 0.3430(3) 0.0489(19) Uani 1 1 d . . . A 1
H19A H 0.3945 -0.0193 0.3030 0.059 Uiso 1 1 calc R U . A 1
C20 C 0.3373(4) 0.0227(5) 0.3539(3) 0.0430(17) Uani 1 1 d . . . A 1
H20A H 0.3259 0.0456 0.3205 0.052 Uiso 1 1 calc R U . A 1
C21 C 0.3324(4) -0.0024(4) 0.4577(3) 0.0413(17) Uani 1 1 d . . . A 1
H21A H 0.3177 0.0031 0.4975 0.050 Uiso 1 1 calc R U . A 1
C22 C 0.3729(4) -0.0426(5) 0.4494(4) 0.0457(18) Uani 1 1 d . . . A 1
H22A H 0.3849 -0.0639 0.4835 0.055 Uiso 1 1 calc R U . A 1
O1W O 0.9156(3) 0.0480(3) 0.4341(2) 0.0563(15) Uani 1 1 d . . . A 1
H1WC H 0.8938 0.0124 0.4064 0.068 Uiso 1 1 d R U . A 1
H1WD H 0.8845 0.0353 0.4650 0.068 Uiso 1 1 d R U . A 1
O2W O 1.2575(12) 0.5452(10) 0.5099(6) 0.115(6) Uani 0.5 1 d . U P B 2
O3W O 1.1821(18) 0.5723(19) 0.1991(14) 0.094(9) Uani 0.25 1 d . U P C 2
O4W O 1.3847(16) 0.562(2) 0.5607(14) 0.103(11) Uani 0.25 1 d . . P D 1

loop_
_atom_site_aniso_label
_atom_site_aniso_U_11
_atom_site_aniso_U_22
_atom_site_aniso_U_33
_atom_site_aniso_U_23
_atom_site_aniso_U_13
_atom_site_aniso_U_12
Ni1 0.0298(5) 0.0301(5) 0.0329(5) 0.0022(4) 0.0006(4) 0.0127(4)
Ni2 0.0131(4) 0.0131(4) 0.0400(8) 0.000 0.000 0.00657(19)
Ni3 0.0220(6) 0.0220(6) 0.0344(10) 0.000 0.000 0.0110(3)
O1 0.032(3) 0.048(3) 0.040(3) -0.001(2) 0.002(2) 0.019(2)
O2 0.055(4) 0.069(4) 0.123(6) -0.015(4) 0.001(4) 0.040(4)
O3 0.035(3) 0.048(3) 0.037(3) 0.012(2) -0.001(2) 0.013(2)
O4 0.037(3) 0.052(3) 0.032(2) 0.002(2) -0.005(2) 0.019(2)
O5 0.063(3) 0.044(3) 0.073(3) 0.007(3) -0.001(3) 0.024(3)
O6 0.082(4) 0.049(3) 0.065(3) 0.010(3) -0.005(3) 0.006(3)
C1 0.041(4) 0.051(5) 0.039(4) 0.002(3) 0.000(3) 0.026(4)
C2 0.031(4) 0.039(4) 0.035(3) -0.002(3) -0.001(3) 0.020(3)
C3 0.040(4) 0.057(5) 0.050(4) 0.004(4) 0.001(4) 0.022(4)
C4 0.030(4) 0.059(5) 0.033(4) -0.002(3) -0.003(3) 0.024(3)
C5 0.028(3) 0.046(4) 0.034(3) 0.004(3) 0.002(3) 0.020(3)
C6 0.031(4) 0.050(4) 0.042(4) -0.002(3) -0.004(3) 0.021(4)
C7 0.030(4) 0.046(4) 0.043(4) 0.009(3) 0.002(3) 0.017(3)
C8 0.038(4) 0.069(6) 0.044(4) 0.016(4) 0.004(3) 0.026(4)
C9 0.036(4) 0.055(5) 0.034(4) 0.002(3) 0.000(3) 0.016(4)
N1 0.034(3) 0.035(3) 0.044(3) -0.001(3) 0.001(3) 0.015(3)
N2 0.035(3) 0.031(3) 0.041(3) -0.001(2) 0.002(3) 0.016(3)
C10 0.043(5) 0.061(5) 0.062(5) -0.001(4) 0.007(4) 0.032(4)
C11 0.032(4) 0.047(5) 0.063(5) -0.005(4) 0.001(4) 0.021(4)
C12 0.035(4) 0.036(4) 0.045(4) -0.005(3) 0.001(3) 0.012(3)
C13 0.038(4) 0.039(4) 0.052(4) -0.002(3) -0.003(3) 0.017(3)
C14 0.034(4) 0.057(5) 0.047(4) 0.014(4) 0.000(3) 0.013(4)
C15 0.035(4) 0.072(6) 0.070(6) 0.006(5) -0.007(4) 0.022(4)
C16 0.040(4) 0.050(5) 0.065(5) 0.000(4) -0.004(4) 0.028(4)
C17 0.036(4) 0.040(4) 0.075(5) -0.010(4) -0.001(4) 0.019(3)
C18 0.028(4) 0.039(4) 0.053(4) -0.004(3) -0.005(3) 0.017(3)
C19 0.053(5) 0.063(5) 0.038(4) 0.001(4) 0.011(4) 0.035(4)
C20 0.040(4) 0.054(5) 0.041(4) 0.009(3) 0.008(3) 0.028(4)
C21 0.047(4) 0.046(4) 0.039(4) 0.000(3) -0.003(3) 0.029(4)
C22 0.044(4) 0.051(5) 0.048(4) -0.001(4) -0.006(3) 0.028(4)
O1W 0.076(4) 0.035(3) 0.052(3) 0.005(2) 0.009(3) 0.024(3)
O2W 0.161(14) 0.100(11) 0.053(7) 0.011(7) 0.032(9) 0.043(10)
O3W 0.086(15) 0.103(17) 0.104(16) 0.000(13) -0.041(13) 0.056(13)
O4W 0.050(16) 0.13(3) 0.10(2) 0.03(2) 0.017(15) 0.023(18)

loop_
_atom_type_symbol
_atom_type_description
_atom_type_scat_dispersion_real
_atom_type_scat_dispersion_imag
_atom_type_scat_source
C C 0.0033 0.0016 'International Tables Vol C Tables 4.2.6.8 and 6.1.1.4'
H H 0.0000 0.0000 'International Tables Vol C Tables 4.2.6.8 and 6.1.1.4'
N N 0.0061 0.0033 'International Tables Vol C Tables 4.2.6.8 and 6.1.1.4'
O O 0.0106 0.0060 'International Tables Vol C Tables 4.2.6.8 and 6.1.1.4'
Ni Ni 0.3393 1.1124 'International Tables Vol C Tables 4.2.6.8 and 6.1.1.4'

loop_
_geom_angle_atom_site_label_1
_geom_angle_atom_site_label_2
_geom_angle_atom_site_label_3
_geom_angle
_geom_angle_site_symmetry_1
_geom_angle_site_symmetry_3
O1 Ni1 O4 175.5(2) . 9_546
O1 Ni1 N1 91.2(2) . .
O4 Ni1 N1 90.4(2) 9_546 .
O1 Ni1 O3 89.21(19) . .
O4 Ni1 O3 88.8(2) 9_546 .
N1 Ni1 O3 174.6(2) . .
O1 Ni1 N2 96.1(2) . 2_655
O4 Ni1 N2 88.0(2) 9_546 2_655
N1 Ni1 N2 94.8(2) . 2_655
O3 Ni1 N2 90.5(2) . 2_655
O1 Ni1 O1W 82.6(2) . .
O4 Ni1 O1W 93.1(2) 9_546 .
N1 Ni1 O1W 92.0(2) . .
O3 Ni1 O1W 82.7(2) . .
N2 Ni1 O1W 173.1(2) 2_655 .
O6 Ni2 O6 98.62(19) 3_775 2_755
O6 Ni2 O6 98.62(19) 3_775 .
O6 Ni2 O6 98.62(19) 2_755 .
O6 Ni2 O5 132.3(2) 3_775 .
O6 Ni2 O5 123.2(2) 2_755 .
O6 Ni2 O5 56.7(2) . .
O6 Ni2 O5 56.7(2) 3_775 3_775
O6 Ni2 O5 132.3(2) 2_755 3_775
O6 Ni2 O5 123.2(2) . 3_775
O5 Ni2 O5 100.32(19) . 3_775
O6 Ni2 O5 123.2(2) 3_775 2_755
O6 Ni2 O5 56.7(2) 2_755 2_755
O6 Ni2 O5 132.3(2) . 2_755
O5 Ni2 O5 100.32(19) . 2_755
O5 Ni2 O5 100.32(19) 3_775 2_755
C1 O1 Ni1 120.6(5) . .
C1 O2 Ni3 131.1(5) . .
C2 O3 Ni1 136.5(4) . .
C2 O4 Ni1 129.3(5) . 8_666
C3 O5 Ni2 91.6(5) . .
C3 O6 Ni2 92.7(5) . .
O1 C1 O2 124.3(7) . .
O1 C1 C4 117.8(6) . .
O2 C1 C4 117.5(7) . .
O4 C2 O3 124.7(6) . .
O4 C2 C5 117.0(6) . .
O3 C2 C5 118.3(6) . .
O6 C3 O5 118.8(8) . .
O6 C3 C7 121.3(7) . .
O5 C3 C7 119.9(7) . .
C9 C4 C5 118.2(7) . .
C9 C4 C1 116.5(6) . .
C5 C4 C1 125.2(6) . .
C6 C5 C4 120.0(6) . .
C6 C5 C2 119.5(6) . .
C4 C5 C2 120.5(6) . .
C5 C6 C7 121.5(7) . .
C5 C6 H6A 119.2 . .
C7 C6 H6A 119.2 . .
C8 C7 C6 117.4(7) . .
C8 C7 C3 120.3(7) . .
C6 C7 C3 122.2(7) . .
C9 C8 C7 122.0(7) . .
C9 C8 H8A 119.0 . .
C7 C8 H8A 119.0 . .
C8 C9 C4 120.5(7) . .
C8 C9 H9A 119.8 . .
C4 C9 H9A 119.8 . .
C12 N1 C11 117.9(6) . .
C12 N1 Ni1 121.6(5) . .
C11 N1 Ni1 120.0(5) . .
C20 N2 C21 116.9(6) . .
C20 N2 Ni1 120.8(5) . 3_665
C21 N2 Ni1 120.8(5) . 3_665
C11 C10 C14 120.2(7) . .
C11 C10 H10A 119.9 . .
C14 C10 H10A 119.9 . .
N1 C11 C10 121.8(7) . .
N1 C11 H11A 119.1 . .
C10 C11 H11A 119.1 . .
N1 C12 C13 122.3(7) . .
N1 C12 H12A 118.9 . .
C13 C12 H12A 118.9 . .
C14 C13 C12 121.2(7) . .
C14 C13 H13A 119.4 . .
C12 C13 H13A 119.4 . .
C13 C14 C10 116.5(7) . .
C13 C14 C15 122.4(8) . .
C10 C14 C15 121.0(8) . .
C14 C15 C16 110.4(7) . .
C14 C15 H15A 109.6 . .
C16 C15 H15A 109.6 . .
C14 C15 H15B 109.6 . .
C16 C15 H15B 109.6 . .
H15A C15 H15B 108.1 . .
C15 C16 C17 113.7(7) . .
C15 C16 H16A 108.8 . .
C17 C16 H16A 108.8 . .
C15 C16 H16B 108.8 . .
C17 C16 H16B 108.8 . .
H16A C16 H16B 107.7 . .
C18 C17 C16 111.9(6) . .
C18 C17 H17A 109.2 . .
C16 C17 H17A 109.2 . .
C18 C17 H17B 109.2 . .
C16 C17 H17B 109.2 . .
H17A C17 H17B 107.9 . .
C19 C18 C22 115.9(7) . .
C19 C18 C17 123.4(7) . .
C22 C18 C17 120.7(7) . .
C20 C19 C18 120.7(7) . .
C20 C19 H19A 119.7 . .
C18 C19 H19A 119.7 . .
N2 C20 C19 123.0(7) . .
N2 C20 H20A 118.5 . .
C19 C20 H20A 118.5 . .
N2 C21 C22 122.4(7) . .
N2 C21 H21A 118.8 . .
C22 C21 H21A 118.8 . .
C21 C22 C18 120.9(7) . .
C21 C22 H22A 119.5 . .
C18 C22 H22A 119.5 . .
Ni1 O1W H1WC 121.6 . .
Ni1 O1W H1WD 98.2 . .
H1WC O1W H1WD 108.9 . .

loop_
_geom_bond_atom_site_label_1
_geom_bond_atom_site_label_2
_geom_bond_distance
_geom_bond_site_symmetry_2
Ni1 O1 2.063(5) .
Ni1 O4 2.069(5) 9_546
Ni1 N1 2.070(6) .
Ni1 O3 2.077(5) .
Ni1 N2 2.084(6) 2_655
Ni1 O1W 2.093(5) .
Ni2 O6 2.297(6) 3_775
Ni2 O6 2.297(6) 2_755
Ni2 O6 2.297(6) .
Ni2 O5 2.313(5) .
Ni2 O5 2.313(5) 3_775
Ni2 O5 2.313(6) 2_755
Ni3 O2 2.413(7) .
O1 C1 1.234(8) .
O2 C1 1.265(9) .
O3 C2 1.250(8) .
O4 C2 1.240(8) .
O4 Ni1 2.069(5) 8_666
O5 C3 1.276(9) .
O6 C3 1.265(9) .
C1 C4 1.512(11) .
C2 C5 1.523(9) .
C3 C7 1.459(11) .
C4 C9 1.403(10) .
C4 C5 1.408(9) .
C5 C6 1.369(10) .
C6 C7 1.401(9) .
C6 H6A 0.9300 .
C7 C8 1.388(10) .
C8 C9 1.358(11) .
C8 H8A 0.9300 .
C9 H9A 0.9300 .
N1 C12 1.324(9) .
N1 C11 1.356(9) .
N2 C20 1.334(9) .
N2 C21 1.348(9) .
N2 Ni1 2.084(6) 3_665
C10 C11 1.376(10) .
C10 C14 1.394(11) .
C10 H10A 0.9300 .
C11 H11A 0.9300 .
C12 C13 1.381(10) .
C12 H12A 0.9300 .
C13 C14 1.360(11) .
C13 H13A 0.9300 .
C14 C15 1.512(10) .
C15 C16 1.519(11) .
C15 H15A 0.9700 .
C15 H15B 0.9700 .
C16 C17 1.547(10) .
C16 H16A 0.9700 .
C16 H16B 0.9700 .
C17 C18 1.515(10) .
C17 H17A 0.9700 .
C17 H17B 0.9700 .
C18 C19 1.379(10) .
C18 C22 1.386(10) .
C19 C20 1.373(10) .
C19 H19A 0.9300 .
C20 H20A 0.9300 .
C21 C22 1.369(10) .
C21 H21A 0.9300 .
C22 H22A 0.9300 .
O1W H1WC 0.8500 .
O1W H1WD 0.8500 .
